data_7218589
loop_
_publ_author_name
'Sarkar, Satavisha'
'Das, Deb K.'
'Khan, Abu T.'

_publ_section_title
;
 Synthesis of fully-substituted pyridines and dihydropyridines in a highly
 chemoselective manner utilizing a multicomponent reaction (MCR) strategy
;
_journal_issue 96
_journal_name_full 'RSC Adv.'
_journal_page_first 53752
_journal_paper_doi 10.1039/C4RA08237K
_journal_volume 4
_journal_year 2014
_chemical_formula_moiety 'C19 H19 N5, C2 H6 O S'
_chemical_formula_sum 'C21 H25 N5 O S'
_chemical_formula_weight 395.53
_chemical_name_systematic
; 
 ? 
;
_space_group_IT_number 2
_symmetry_cell_setting triclinic
_symmetry_space_group_name_Hall '-P 1'
_symmetry_space_group_name_H-M 'P -1'
_atom_sites_solution_hydrogens geom
_atom_sites_solution_primary direct
_atom_sites_solution_secondary difmap
_audit_creation_method SHELXL-97
_cell_angle_alpha 84.207(2)
_cell_angle_beta 72.287(2)
_cell_angle_gamma 75.180(2)
_cell_formula_units_Z 2
_cell_length_a 8.5845(3)
_cell_length_b 10.8223(3)
_cell_length_c 12.5073(4)
_cell_measurement_temperature 298(2)
_cell_measurement_theta_max 26.62
_cell_measurement_theta_min 2.43
_cell_volume 1069.73(6)
_computing_cell_refinement 'Bruker SMART'
_computing_data_collection 'Bruker SMART'
_computing_data_reduction 'Bruker SAINT'
_computing_molecular_graphics 'Bruker SHELXTL'
_computing_publication_material 'Bruker SHELXTL'
_computing_structure_refinement 'Bruker SHELXTL'
_computing_structure_solution 'Bruker SHELXTL'
_diffrn_ambient_temperature 298(2)
_diffrn_measured_fraction_theta_full 0.983
_diffrn_measured_fraction_theta_max 0.983
_diffrn_measurement_device_type 'CCD area detector'
_diffrn_measurement_method 'phi and omega scans'
_diffrn_radiation_monochromator graphite
_diffrn_radiation_source 'fine-focus sealed tube'
_diffrn_radiation_type MoK\a
_diffrn_radiation_wavelength 0.71073
_diffrn_reflns_av_R_equivalents 0.0606
_diffrn_reflns_av_sigmaI/netI 0.0396
_diffrn_reflns_limit_h_max 11
_diffrn_reflns_limit_h_min -11
_diffrn_reflns_limit_k_max 13
_diffrn_reflns_limit_k_min -13
_diffrn_reflns_limit_l_max 14
_diffrn_reflns_limit_l_min -16
_diffrn_reflns_number 13065
_diffrn_reflns_theta_full 28.42
_diffrn_reflns_theta_max 28.42
_diffrn_reflns_theta_min 1.71
_exptl_absorpt_coefficient_mu 0.172
_exptl_absorpt_correction_T_max 0.978
_exptl_absorpt_correction_T_min 0.968
_exptl_absorpt_correction_type multi-scan
_exptl_absorpt_process_details SADABS
_exptl_crystal_colour colorless
_exptl_crystal_density_diffrn 1.228
_exptl_crystal_density_method 'not measured'
_exptl_crystal_description 'needle shape'
_exptl_crystal_F_000 420.0
_exptl_crystal_size_max 0.31
_exptl_crystal_size_mid 0.16
_exptl_crystal_size_min 0.13
_refine_diff_density_max 1.109
_refine_diff_density_min -1.204
_refine_diff_density_rms 0.070
_refine_ls_extinction_coef 0.005(4)
_refine_ls_extinction_expression Fc^*^=kFc[1+0.001xFc^2^\l^3^/sin(2\q)]^-1/4^
_refine_ls_extinction_method SHELXL
_refine_ls_goodness_of_fit_ref 1.086
_refine_ls_hydrogen_treatment mixed
_refine_ls_matrix_type full
_refine_ls_number_parameters 268
_refine_ls_number_reflns 4622
_refine_ls_number_restraints 0
_refine_ls_restrained_S_all 1.086
_refine_ls_R_factor_all 0.0952
_refine_ls_R_factor_gt 0.0772
_refine_ls_shift/su_max 0.003
_refine_ls_shift/su_mean 0.002
_refine_ls_structure_factor_coef Fsqd
_refine_ls_weighting_details 'calc w=1/[\s^2^(Fo^2^)+(0.1324P)^2^+0.7180P] where P=(Fo^2^+2Fc^2^)/3'
_refine_ls_weighting_scheme calc
_refine_ls_wR_factor_gt 0.2353
_refine_ls_wR_factor_ref 0.2513
_reflns_number_gt 3420
_reflns_number_total 5294
_reflns_threshold_expression >2sigma(I)
_cod_data_source_file c4ra08237k2.cif
_cod_data_source_block 4a
_cod_depositor_comments
;
The following automatic conversions were performed:

'_symmetry_cell_setting' value 'Triclinic' changed to 'triclinic'
according to
/usr/data/users/saulius/crontab/automatic-downloads/rss-feeds/RSC/lib/dictionaries/cif_core.dic
dictionary named 'cif_core.dic' version 2.4.2 from 2011-04-26.

Automatic conversion script
Id: cif_fix_values 2827 2014-09-09 07:05:25Z andrius 
;
_cod_database_code 7218589

loop_
_symmetry_equiv_pos_as_xyz
'x, y, z'
'-x, -y, -z'

loop_
_atom_site_label
_atom_site_type_symbol
_atom_site_fract_x
_atom_site_fract_y
_atom_site_fract_z
_atom_site_U_iso_or_equiv
_atom_site_adp_type
_atom_site_occupancy
_atom_site_symmetry_multiplicity
_atom_site_calc_flag
_atom_site_refinement_flags
C9 C 0.6218(3) 0.4809(2) 0.1958(2) 0.0342(5) Uani 1 1 d .
C12 C 0.4749(3) 0.6232(2) 0.3869(2) 0.0330(5) Uani 1 1 d .
C10 C 0.6976(3) 0.5758(2) 0.2165(2) 0.0356(6) Uani 1 1 d .
C11 C 0.6249(3) 0.6459(2) 0.3147(2) 0.0329(5) Uani 1 1 d .
N5 N 0.6971(3) 0.4102(2) 0.1034(2) 0.0453(6) Uani 1 1 d .
C3 C 0.7040(3) 0.7434(2) 0.3375(2) 0.0349(5) Uani 1 1 d .
C1 C 0.3927(3) 0.6875(3) 0.4911(2) 0.0383(6) Uani 1 1 d .
C2 C 0.8385(4) 0.6060(3) 0.1321(3) 0.0473(7) Uani 1 1 d .
C14 C 0.6442(4) 0.3043(3) 0.0736(2) 0.0454(7) Uani 1 1 d .
H14 H 0.5256 0.3114 0.1155 0.054 Uiso 1 1 calc R
C4 C 0.6140(4) 0.8693(3) 0.3556(2) 0.0447(7) Uani 1 1 d .
H4 H 0.5011 0.8919 0.3575 0.054 Uiso 1 1 calc R
C8 C 0.8725(4) 0.7102(3) 0.3372(2) 0.0445(7) Uani 1 1 d .
H8 H 0.9342 0.6259 0.3262 0.053 Uiso 1 1 calc R
C7 C 0.9476(4) 0.8033(3) 0.3533(3) 0.0564(8) Uani 1 1 d .
H7 H 1.0596 0.7813 0.3535 0.068 Uiso 1 1 calc R
C5 C 0.6904(4) 0.9620(3) 0.3708(3) 0.0546(8) Uani 1 1 d .
H5 H 0.6292 1.0464 0.3822 0.066 Uiso 1 1 calc R
C6 C 0.8567(5) 0.9289(3) 0.3691(3) 0.0590(9) Uani 1 1 d .
H6 H 0.9082 0.9912 0.3786 0.071 Uiso 1 1 calc R
C17 C 0.7125(5) 0.0759(4) -0.0571(4) 0.0744(11) Uani 1 1 d .
H17A H 0.8296 0.0667 -0.1002 0.089 Uiso 1 1 calc R
H17B H 0.6735 0.0072 -0.0768 0.089 Uiso 1 1 calc R
C16 C 0.6113(6) 0.2013(4) -0.0869(4) 0.0774(12) Uani 1 1 d .
H16A H 0.6285 0.2070 -0.1674 0.093 Uiso 1 1 calc R
H16B H 0.4928 0.2062 -0.0505 0.093 Uiso 1 1 calc R
C15 C 0.6594(5) 0.3128(4) -0.0515(3) 0.0617(9) Uani 1 1 d .
H15A H 0.5867 0.3922 -0.0682 0.074 Uiso 1 1 calc R
H15B H 0.7744 0.3134 -0.0941 0.074 Uiso 1 1 calc R
C19 C 0.7452(5) 0.1778(3) 0.1044(3) 0.0645(9) Uani 1 1 d .
H19A H 0.7264 0.1723 0.1851 0.077 Uiso 1 1 calc R
H19B H 0.8640 0.1730 0.0691 0.077 Uiso 1 1 calc R
C18 C 0.6987(7) 0.0648(4) 0.0681(4) 0.0846(13) Uani 1 1 d .
H18A H 0.5845 0.0624 0.1111 0.102 Uiso 1 1 calc R
H18B H 0.7733 -0.0143 0.0835 0.102 Uiso 1 1 calc R
N3 N 0.4748(3) 0.4632(2) 0.26384(17) 0.0351(5) Uani 1 1 d .
N4 N 0.2536(3) 0.5141(3) 0.4218(2) 0.0468(6) Uani 1 1 d .
N2 N 0.3229(3) 0.7348(3) 0.5752(2) 0.0561(7) Uani 1 1 d .
N1 N 0.9481(4) 0.6284(3) 0.0611(3) 0.0730(10) Uani 1 1 d .
S1 S 0.07957(12) 0.24245(10) 0.34454(11) 0.0778(4) Uani 1 1 d .
C20 C 0.2936(5) 0.1867(4) 0.3329(4) 0.0780(12) Uani 1 1 d .
H20A H 0.3540 0.2466 0.2885 0.117 Uiso 1 1 calc R
H20B H 0.3351 0.1053 0.2974 0.117 Uiso 1 1 calc R
H20C H 0.3093 0.1775 0.4063 0.117 Uiso 1 1 calc R
C21 C 0.0956(9) 0.2731(7) 0.2017(5) 0.155(4) Uani 1 1 d .
H21A H -0.0144 0.3095 0.1931 0.233 Uiso 1 1 calc R
H21B H 0.1439 0.1945 0.1619 0.233 Uiso 1 1 calc R
H21C H 0.1661 0.3318 0.1720 0.233 Uiso 1 1 calc R
O1 O 0.0266(3) 0.3711(2) 0.3910(2) 0.0625(7) Uani 1 1 d .
C22 C 0.4010(3) 0.5328(2) 0.3568(2) 0.0332(5) Uani 1 1 d .
H4A H 0.206(4) 0.548(3) 0.476(3) 0.042(8) Uiso 1 1 d .
H4B H 0.207(4) 0.468(3) 0.403(3) 0.050(9) Uiso 1 1 d .
H5N H 0.788(5) 0.413(3) 0.064(3) 0.049(9) Uiso 1 1 d .

loop_
_atom_site_aniso_label
_atom_site_aniso_U_11
_atom_site_aniso_U_22
_atom_site_aniso_U_33
_atom_site_aniso_U_23
_atom_site_aniso_U_13
_atom_site_aniso_U_12
C9 0.0318(11) 0.0360(13) 0.0325(12) -0.0053(9) -0.0037(10) -0.0088(9)
C12 0.0331(11) 0.0328(13) 0.0307(12) -0.0055(9) -0.0026(10) -0.0098(9)
C10 0.0330(12) 0.0374(14) 0.0335(13) -0.0052(10) 0.0004(10) -0.0138(10)
C11 0.0320(11) 0.0311(13) 0.0335(12) -0.0017(9) -0.0049(10) -0.0086(9)
N5 0.0390(12) 0.0535(15) 0.0403(13) -0.0184(10) 0.0061(11) -0.0202(11)
C3 0.0369(12) 0.0326(13) 0.0332(12) -0.0029(9) -0.0021(10) -0.0137(10)
C1 0.0376(13) 0.0371(14) 0.0391(14) -0.0067(10) -0.0029(11) -0.0143(10)
C2 0.0471(16) 0.0484(17) 0.0440(15) -0.0151(12) 0.0028(14) -0.0211(12)
C14 0.0391(13) 0.0540(17) 0.0421(15) -0.0200(12) 0.0010(12) -0.0175(12)
C4 0.0467(15) 0.0353(15) 0.0506(16) -0.0028(11) -0.0089(13) -0.0125(11)
C8 0.0408(14) 0.0425(16) 0.0501(16) -0.0054(12) -0.0079(13) -0.0143(11)
C7 0.0483(16) 0.069(2) 0.0593(19) -0.0048(15) -0.0121(15) -0.0290(15)
C5 0.068(2) 0.0334(16) 0.0609(19) -0.0045(13) -0.0088(16) -0.0199(13)
C6 0.078(2) 0.051(2) 0.0593(19) -0.0029(14) -0.0143(17) -0.0401(17)
C17 0.077(2) 0.067(2) 0.081(3) -0.039(2) -0.006(2) -0.0247(19)
C16 0.082(3) 0.089(3) 0.074(2) -0.034(2) -0.031(2) -0.020(2)
C15 0.076(2) 0.060(2) 0.0537(18) -0.0128(15) -0.0298(17) -0.0075(17)
C19 0.092(3) 0.056(2) 0.057(2) 0.0022(15) -0.0287(19) -0.0309(18)
C18 0.116(4) 0.052(2) 0.091(3) -0.007(2) -0.027(3) -0.033(2)
N3 0.0309(10) 0.0376(12) 0.0355(11) -0.0075(8) -0.0026(9) -0.0117(8)
N4 0.0355(12) 0.0548(16) 0.0466(14) -0.0222(12) 0.0081(11) -0.0206(11)
N2 0.0559(15) 0.0570(17) 0.0504(15) -0.0208(12) 0.0048(12) -0.0214(12)
N1 0.0677(19) 0.089(2) 0.0575(18) -0.0258(15) 0.0204(16) -0.0473(17)
S1 0.0517(5) 0.0644(7) 0.1145(9) -0.0337(6) -0.0127(5) -0.0109(4)
C20 0.060(2) 0.078(3) 0.075(3) -0.004(2) -0.0050(19) 0.0043(19)
C21 0.159(6) 0.170(6) 0.124(5) -0.091(5) -0.093(5) 0.079(5)
O1 0.0415(11) 0.0625(15) 0.0804(16) -0.0331(12) -0.0008(11) -0.0151(10)
C22 0.0297(11) 0.0330(13) 0.0348(12) -0.0047(9) -0.0041(10) -0.0086(9)

loop_
_atom_type_symbol
_atom_type_description
_atom_type_scat_dispersion_real
_atom_type_scat_dispersion_imag
_atom_type_scat_source
C C 0.0033 0.0016 'International Tables Vol C Tables 4.2.6.8 and 6.1.1.4'
H H 0.0000 0.0000 'International Tables Vol C Tables 4.2.6.8 and 6.1.1.4'
N N 0.0061 0.0033 'International Tables Vol C Tables 4.2.6.8 and 6.1.1.4'
S S 0.1246 0.1234 'International Tables Vol C Tables 4.2.6.8 and 6.1.1.4'
O O 0.0106 0.0060 'International Tables Vol C Tables 4.2.6.8 and 6.1.1.4'

loop_
_geom_angle_atom_site_label_1
_geom_angle_atom_site_label_2
_geom_angle_atom_site_label_3
_geom_angle
N3 C9 N5 118.9(2)
N3 C9 C10 121.8(2)
N5 C9 C10 119.3(2)
C11 C12 C22 119.3(2)
C11 C12 C1 121.9(2)
C22 C12 C1 118.9(2)
C11 C10 C9 119.9(2)
C11 C10 C2 120.4(2)
C9 C10 C2 119.6(2)
C10 C11 C12 117.5(2)
C10 C11 C3 120.2(2)
C12 C11 C3 122.3(2)
C9 N5 C14 126.4(2)
C4 C3 C8 119.1(2)
C4 C3 C11 120.6(2)
C8 C3 C11 120.3(2)
N2 C1 C12 176.9(3)
N1 C2 C10 176.7(3)
N5 C14 C19 111.2(3)
N5 C14 C15 109.7(3)
C19 C14 C15 110.9(2)
C5 C4 C3 120.7(3)
C7 C8 C3 119.8(3)
C6 C7 C8 120.3(3)
C6 C5 C4 119.9(3)
C5 C6 C7 120.3(3)
C16 C17 C18 111.6(3)
C15 C16 C17 111.8(3)
C16 C15 C14 111.4(3)
C14 C19 C18 112.3(3)
C19 C18 C17 110.8(3)
C22 N3 C9 118.8(2)
O1 S1 C20 106.94(19)
O1 S1 C21 103.2(3)
C20 S1 C21 98.5(3)
N3 C22 N4 117.2(2)
N3 C22 C12 122.5(2)
N4 C22 C12 120.3(2)

loop_
_geom_bond_atom_site_label_1
_geom_bond_atom_site_label_2
_geom_bond_distance
C9 N3 1.339(3)
C9 N5 1.345(3)
C9 C10 1.430(4)
C12 C11 1.395(3)
C12 C22 1.428(3)
C12 C1 1.432(3)
C10 C11 1.398(3)
C10 C2 1.427(4)
C11 C3 1.483(3)
N5 C14 1.454(4)
C3 C4 1.387(4)
C3 C8 1.397(4)
C1 N2 1.139(3)
C2 N1 1.139(4)
C14 C19 1.504(5)
C14 C15 1.525(4)
C4 C5 1.387(4)
C8 C7 1.387(4)
C7 C6 1.383(5)
C5 C6 1.374(5)
C17 C16 1.492(6)
C17 C18 1.528(6)
C16 C15 1.516(5)
C19 C18 1.527(5)
N3 C22 1.343(3)
N4 C22 1.333(3)
S1 O1 1.470(2)
S1 C20 1.746(4)
S1 C21 1.753(6)
